data_4310613
loop_
_publ_author_name
'Tracy A. Hanna'
'Amit K. Ghosh'
'Catalina Ibarra'
'Miguel A. Mendez-Rojas'
'Arnold L. Rheingold'
'William H. Watson'

_publ_section_title
;
 Steric Control of Coordination Number: A Series of Mo(VI) Dioxo
 Diaryloxide Complexes Bearing 4-, 5-, and 6-Coordinate Environments
;
_journal_name_full 'Inorganic Chemistry'
_journal_page_first 1511
_journal_page_last 1516
_journal_paper_doi 10.1021/ic035129z
_journal_volume 43
_journal_year 2004
_chemical_formula_sum 'C13 H14 Mo0.5 N O2'
_chemical_formula_weight 264.22
_chemical_name_systematic
; 
 ? 
;
_space_group_IT_number 15
_symmetry_cell_setting monoclinic
_symmetry_space_group_name_Hall '-C 2yc'
_symmetry_space_group_name_H-M 'C 1 2/c 1'
_atom_sites_solution_hydrogens geom
_atom_sites_solution_primary direct
_atom_sites_solution_secondary difmap
_audit_creation_method SHELXL-97
_cell_angle_alpha 90.00
_cell_angle_beta 97.342(4)
_cell_angle_gamma 90.00
_cell_formula_units_Z 8
_cell_length_a 8.2854(12)
_cell_length_b 16.596(3)
_cell_length_c 17.775(2)
_cell_measurement_reflns_used 407
_cell_measurement_temperature 213(2)
_cell_measurement_theta_max 15.78
_cell_measurement_theta_min 2.45
_cell_volume 2424.1(6)
_computing_cell_refinement 'Bruker SMART'
_computing_data_collection 'Bruker SMART'
_computing_data_reduction 'Bruker SAINT'
_computing_molecular_graphics 'Bruker SHELXTL'
_computing_publication_material 'Bruker SHELXTL'
_computing_structure_refinement 'SHELXL-97 (Sheldrick, 1997)'
_computing_structure_solution 'SHELXS-97 (Sheldrick, 1990)'
_diffrn_ambient_temperature 213(2)
_diffrn_measured_fraction_theta_full 0.957
_diffrn_measured_fraction_theta_max 0.957
_diffrn_measurement_device_type 'CCD area detector'
_diffrn_measurement_method 'phi and omega scans'
_diffrn_radiation_monochromator graphite
_diffrn_radiation_source 'fine-focus sealed tube'
_diffrn_radiation_type MoK\a
_diffrn_radiation_wavelength 0.71073
_diffrn_reflns_av_R_equivalents 0.1491
_diffrn_reflns_av_sigmaI/netI 0.2253
_diffrn_reflns_limit_h_max 8
_diffrn_reflns_limit_h_min -7
_diffrn_reflns_limit_k_max 18
_diffrn_reflns_limit_k_min -16
_diffrn_reflns_limit_l_max 19
_diffrn_reflns_limit_l_min -16
_diffrn_reflns_number 5257
_diffrn_reflns_theta_full 23.28
_diffrn_reflns_theta_max 23.28
_diffrn_reflns_theta_min 2.31
_exptl_absorpt_coefficient_mu 0.575
_exptl_absorpt_correction_T_max 0.8509
_exptl_absorpt_correction_T_min 0.7422
_exptl_absorpt_correction_type empirical
_exptl_crystal_colour Reddish
_exptl_crystal_density_diffrn 1.448
_exptl_crystal_density_meas 0
_exptl_crystal_density_method 'not measured'
_exptl_crystal_description Prismatic
_exptl_crystal_F_000 1088
_exptl_crystal_size_max 0.34
_exptl_crystal_size_mid 0.34
_exptl_crystal_size_min 0.12
_refine_diff_density_max 0.586
_refine_diff_density_min -0.381
_refine_diff_density_rms 0.095
_refine_ls_extinction_coef 0.00000(6)
_refine_ls_extinction_expression Fc^*^=kFc[1+0.001xFc^2^\l^3^/sin(2\q)]^-1/4^
_refine_ls_extinction_method SHELXL
_refine_ls_goodness_of_fit_ref 0.854
_refine_ls_hydrogen_treatment mixed
_refine_ls_matrix_type full
_refine_ls_number_parameters 73
_refine_ls_number_reflns 1681
_refine_ls_number_restraints 0
_refine_ls_restrained_S_all 0.754
_refine_ls_R_factor_all 0.1262
_refine_ls_R_factor_gt 0.0555
_refine_ls_shift/su_max 2.115
_refine_ls_shift/su_mean 0.029
_refine_ls_structure_factor_coef Fsqd
_refine_ls_weighting_details 'calc w=1/[\s^2^(Fo^2^)+(0.0000P)^2^+0.0000P] where P=(Fo^2^+2Fc^2^)/3'
_refine_ls_weighting_scheme calc
_refine_ls_wR_factor_gt 0.0723
_refine_ls_wR_factor_ref 0.0866
_reflns_number_gt 866
_reflns_number_total 1681
_reflns_threshold_expression >2sigma(I)
_cod_data_source_file ic035129zsi20030929_112331_3.cif
_cod_data_source_block w933m
_cod_depositor_comments
;
The following automatic conversions were performed:
'_symmetry_cell_setting' value 'Monoclinic' changed to 'monoclinic'
according to '/home/saulius/struct/CIF-dictionaries/cif_core.dic'
dictionary named 'cif_core.dic' version 2.4.1 from 2010-06-29.

Automatic conversion script
Id: cif_fix_enum 1527 2010-12-29 10:47:43Z saulius 
;
_cod_original_formula_sum 'C13 H14 Mo0.50 N O2'
_cod_database_code 4310613

loop_
_symmetry_equiv_pos_as_xyz
'x, y, z'
'-x, y, -z+1/2'
'x+1/2, y+1/2, z'
'-x+1/2, y+1/2, -z+1/2'
'-x, -y, -z'
'x, -y, z-1/2'
'-x+1/2, -y+1/2, -z'
'x+1/2, -y+1/2, z-1/2'

loop_
_atom_site_label
_atom_site_type_symbol
_atom_site_fract_x
_atom_site_fract_y
_atom_site_fract_z
_atom_site_U_iso_or_equiv
_atom_site_adp_type
_atom_site_occupancy
_atom_site_symmetry_multiplicity
_atom_site_calc_flag
_atom_site_refinement_flags
_atom_site_disorder_assembly
_atom_site_disorder_group
Mo1 Mo 0.5000 0.77955(7) 0.2500 0.0308(4) Uani 1 2 d S . .
O1 O 0.3500(6) 0.8426(3) 0.2702(2) 0.0418(15) Uiso 1 1 d . . .
O2 O 0.4051(5) 0.7531(2) 0.1460(2) 0.0263(13) Uiso 1 1 d . . .
N1 N 0.3438(6) 0.6615(3) 0.2749(3) 0.0276(16) Uiso 1 1 d . . .
C1 C 0.2976(8) 0.6078(4) 0.2206(4) 0.032(2) Uiso 1 1 d . . .
H1 H 0.3108 0.6209 0.1703 0.039 Uiso 1 1 calc R . .
C2 C 0.2322(9) 0.5346(5) 0.2344(4) 0.039(2) Uiso 1 1 d . . .
H2 H 0.2033 0.4980 0.1946 0.047 Uiso 1 1 calc R . .
C3 C 0.2092(9) 0.5155(5) 0.3069(4) 0.045(2) Uiso 1 1 d . . .
H3 H 0.1651 0.4652 0.3177 0.055 Uiso 1 1 calc R . .
C4 C 0.2501(8) 0.5692(5) 0.3630(4) 0.041(2) Uiso 1 1 d . . .
H4 H 0.2324 0.5576 0.4131 0.049 Uiso 1 1 calc R . .
C5 C 0.3181(8) 0.6413(4) 0.3456(4) 0.034(2) Uiso 1 1 d . . .
H5 H 0.3480 0.6782 0.3851 0.041 Uiso 1 1 calc R . .
C6 C 0.3242(8) 0.8077(4) 0.0954(4) 0.029(2) Uiso 1 1 d . . .
C7 C 0.1551(9) 0.8181(4) 0.0925(4) 0.032(2) Uiso 1 1 d . . .
C8 C 0.0777(9) 0.8719(4) 0.0409(4) 0.036(2) Uiso 1 1 d . . .
H8 H -0.0353 0.8794 0.0387 0.044 Uiso 1 1 calc R . .
C9 C 0.1614(9) 0.9144(4) -0.0070(4) 0.038(2) Uiso 1 1 d . . .
H9 H 0.1064 0.9507 -0.0418 0.046 Uiso 1 1 calc R . .
C10 C 0.3276(8) 0.9039(4) -0.0043(4) 0.030(2) Uiso 1 1 d . . .
H10 H 0.3843 0.9336 -0.0374 0.036 Uiso 1 1 calc R . .
C11 C 0.4129(8) 0.8504(4) 0.0463(3) 0.0240(19) Uiso 1 1 d . . .
C12 C 0.0602(8) 0.7697(5) 0.1440(3) 0.045(2) Uiso 1 1 d . . .
H12A H -0.0509 0.7893 0.1395 0.068 Uiso 1 1 calc R . .
H12B H 0.1105 0.7753 0.1961 0.068 Uiso 1 1 calc R . .
H12C H 0.0602 0.7134 0.1294 0.068 Uiso 1 1 calc R . .
C13 C 0.5914(8) 0.8380(4) 0.0468(4) 0.037(2) Uiso 1 1 d . . .
H13A H 0.6429 0.8324 0.0987 0.055 Uiso 1 1 calc R . .
H13B H 0.6376 0.8840 0.0235 0.055 Uiso 1 1 calc R . .
H13C H 0.6099 0.7896 0.0185 0.055 Uiso 1 1 calc R . .

loop_
_atom_site_aniso_label
_atom_site_aniso_U_11
_atom_site_aniso_U_22
_atom_site_aniso_U_33
_atom_site_aniso_U_23
_atom_site_aniso_U_13
_atom_site_aniso_U_12
Mo1 0.0421(7) 0.0255(6) 0.0236(6) 0.000 0.0003(5) 0.000

loop_
_atom_type_symbol
_atom_type_description
_atom_type_scat_dispersion_real
_atom_type_scat_dispersion_imag
_atom_type_scat_source
C C 0.0033 0.0016 'International Tables Vol C Tables 4.2.6.8 and 6.1.1.4'
H H 0.0000 0.0000 'International Tables Vol C Tables 4.2.6.8 and 6.1.1.4'
N N 0.0061 0.0033 'International Tables Vol C Tables 4.2.6.8 and 6.1.1.4'
O O 0.0106 0.0060 'International Tables Vol C Tables 4.2.6.8 and 6.1.1.4'
Mo Mo -1.6832 0.6857 'International Tables Vol C Tables 4.2.6.8 and 6.1.1.4'

loop_
_geom_angle_atom_site_label_1
_geom_angle_atom_site_label_2
_geom_angle_atom_site_label_3
_geom_angle
_geom_angle_site_symmetry_1
_geom_angle_site_symmetry_3
_geom_angle_publ_flag
O1 Mo1 O1 103.9(3) 2_655 . ?
O1 Mo1 O2 96.98(19) 2_655 2_655 ?
O1 Mo1 O2 98.87(18) . 2_655 ?
O1 Mo1 O2 98.87(18) 2_655 . ?
O1 Mo1 O2 96.97(19) . . ?
O2 Mo1 O2 154.2(2) 2_655 . ?
O1 Mo1 N1 163.9(2) 2_655 . ?
O1 Mo1 N1 92.1(2) . . ?
O2 Mo1 N1 78.82(17) 2_655 . ?
O2 Mo1 N1 80.31(17) . . ?
O1 Mo1 N1 92.1(2) 2_655 2_655 ?
O1 Mo1 N1 163.9(2) . 2_655 ?
O2 Mo1 N1 80.31(17) 2_655 2_655 ?
O2 Mo1 N1 78.82(17) . 2_655 ?
N1 Mo1 N1 71.8(3) . 2_655 ?
C6 O2 Mo1 124.5(4) . . ?
C1 N1 C5 116.5(6) . . ?
C1 N1 Mo1 121.3(5) . . ?
C5 N1 Mo1 121.7(5) . . ?
N1 C1 C2 123.2(7) . . ?
C3 C2 C1 119.0(7) . . ?
C4 C3 C2 119.5(8) . . ?
C3 C4 C5 118.8(8) . . ?
N1 C5 C4 123.1(7) . . ?
O2 C6 C11 119.0(6) . . ?
O2 C6 C7 120.0(6) . . ?
C11 C6 C7 120.9(7) . . ?
C8 C7 C6 118.7(7) . . ?
C8 C7 C12 120.9(7) . . ?
C6 C7 C12 120.4(6) . . ?
C9 C8 C7 121.4(7) . . ?
C8 C9 C10 119.8(7) . . ?
C9 C10 C11 121.7(7) . . ?
C10 C11 C6 117.5(7) . . ?
C10 C11 C13 120.9(6) . . ?
C6 C11 C13 121.6(6) . . ?

loop_
_geom_bond_atom_site_label_1
_geom_bond_atom_site_label_2
_geom_bond_distance
_geom_bond_site_symmetry_2
_geom_bond_publ_flag
Mo1 O1 1.697(5) 2_655 ?
Mo1 O1 1.697(5) . ?
Mo1 O2 1.964(4) 2_655 ?
Mo1 O2 1.964(4) . ?
Mo1 N1 2.421(5) . ?
Mo1 N1 2.421(5) 2_655 ?
O2 C6 1.387(7) . ?
N1 C1 1.333(7) . ?
N1 C5 1.345(7) . ?
C1 C2 1.365(9) . ?
C2 C3 1.364(9) . ?
C3 C4 1.348(9) . ?
C4 C5 1.374(9) . ?
C6 C11 1.403(8) . ?
C6 C7 1.406(8) . ?
C7 C8 1.378(8) . ?
C7 C12 1.512(8) . ?
C8 C9 1.362(8) . ?
C9 C10 1.383(8) . ?
C10 C11 1.390(8) . ?
C11 C13 1.492(8) . ?
